data_7115223
loop_
_publ_author_name
'Wragg, David S.'
'Bull, Ivor'
'Hix, Gary B.'
'Morris, Russell E.'

_publ_section_title
;
 A novel pyridine-templated open framework gallophosphate
;
_journal_issue 20
_journal_name_full 'Chemical Communications'
_journal_page_first 2037
_journal_paper_doi 10.1039/a906544j
_journal_year 1999
_chemical_formula_sum 'C10 H12 F2 Ga6 N2 O25 P6'
_chemical_formula_weight 1202.36
_chemical_name_systematic
;
 ?
;
_space_group_IT_number 2
_symmetry_space_group_name_Hall '-P 1'
_symmetry_space_group_name_H-M 'P -1'
_atom_sites_solution_hydrogens geom
_atom_sites_solution_primary direct
_atom_sites_solution_secondary difmap
_audit_conform_dict_location ftp://ftp.iucr.org/cifdics/cif_core2.1beta.dic
_audit_conform_dict_name cif_core.dic
_audit_conform_dict_version 2.1beta3
_audit_creation_date 1999-08-06T10:42:30-00:00
_audit_creation_method 'WinGX routine CIF_UPDATE'
_cell_angle_alpha 71.04(3)
_cell_angle_beta 68.39(2)
_cell_angle_gamma 66.88(2)
_cell_formula_units_Z 2
_cell_length_a 11.391(4)
_cell_length_b 12.414(3)
_cell_length_c 12.846(4)
_cell_measurement_temperature 150(2)
_cell_volume 1518.3(9)
_computing_structure_refinement 'SHELXL-97 (Sheldrick, 1997)'
_diffrn_ambient_temperature 150(2)
_diffrn_measured_fraction_theta_full 0.833
_diffrn_measured_fraction_theta_max 0.833
_diffrn_radiation_monochromator silicon
_diffrn_radiation_wavelength 0.6849
_diffrn_reflns_av_R_equivalents 0.029
_diffrn_reflns_av_sigmaI/netI 0.025
_diffrn_reflns_limit_h_max 15
_diffrn_reflns_limit_h_min -15
_diffrn_reflns_limit_k_max 17
_diffrn_reflns_limit_k_min -17
_diffrn_reflns_limit_l_max 18
_diffrn_reflns_limit_l_min -17
_diffrn_reflns_number 14097
_diffrn_reflns_theta_full 29.25
_diffrn_reflns_theta_max 29.25
_diffrn_reflns_theta_min 1.95
_exptl_absorpt_coefficient_mu 5.682
_exptl_absorpt_correction_T_max 0.6592
_exptl_absorpt_correction_T_min 0.3961
_exptl_crystal_density_diffrn 2.63
_exptl_crystal_density_method 'not measured'
_exptl_crystal_F_000 1160
_exptl_crystal_size_max 0.02
_exptl_crystal_size_mid 0.02
_exptl_crystal_size_min 0.008
_refine_diff_density_max 1.766
_refine_diff_density_min -1.364
_refine_diff_density_rms 0.189
_refine_ls_extinction_method none
_refine_ls_goodness_of_fit_ref 1.207
_refine_ls_hydrogen_treatment mixed
_refine_ls_matrix_type full
_refine_ls_number_parameters 469
_refine_ls_number_reflns 7704
_refine_ls_number_restraints 0
_refine_ls_restrained_S_all 1.207
_refine_ls_R_factor_all 0.0481
_refine_ls_R_factor_gt 0.0454
_refine_ls_shift/su_max 0.024
_refine_ls_shift/su_mean 0.002
_refine_ls_structure_factor_coef Fsqd
_refine_ls_weighting_scheme calc
_refine_ls_wR_factor_gt 0.1272
_refine_ls_wR_factor_ref 0.1288
_reflns_number_gt 7319
_reflns_number_total 7704
_reflns_threshold_expression >2sigma(I)
_cod_data_source_file 906544j.txt
_cod_data_source_block stan33
_cod_original_cell_volume 1518.3(8)
_cod_database_code 7115223

loop_
_symmetry_equiv_pos_as_xyz
'x, y, z'
'-x, -y, -z'

loop_
_atom_site_label
_atom_site_type_symbol
_atom_site_fract_x
_atom_site_fract_y
_atom_site_fract_z
_atom_site_U_iso_or_equiv
_atom_site_adp_type
_atom_site_occupancy
_atom_site_symmetry_multiplicity
_atom_site_calc_flag
_atom_site_refinement_flags
Ga1 Ga 0.39573(4) 0.70795(4) 0.24627(3) 0.00568(10) Uani 1 1 d .
Ga2 Ga -0.19857(4) 1.27875(4) 0.06357(3) 0.00597(10) Uani 1 1 d .
Ga3 Ga 0.10635(4) 0.82590(4) 0.25664(3) 0.00521(10) Uani 1 1 d .
Ga4 Ga 0.31605(4) 0.77747(4) 0.58054(3) 0.00597(10) Uani 1 1 d .
Ga5 Ga -0.26798(4) 0.92923(4) 0.16611(3) 0.00509(10) Uani 1 1 d .
Ga6 Ga -0.21515(4) 0.55445(4) 0.33519(3) 0.00604(10) Uani 1 1 d .
P7 P 0.18746(9) 0.68039(8) 0.48269(8) 0.00568(18) Uani 1 1 d .
P8 P 0.55422(9) 0.78938(8) 0.34998(8) 0.00549(17) Uani 1 1 d .
P9 P 0.31354(9) 0.85102(9) 0.02035(8) 0.00611(18) Uani 1 1 d .
P10 P 0.63685(9) 0.45695(8) 0.23003(8) 0.00541(17) Uani 1 1 d .
P11 P -0.13467(9) 1.06137(8) 0.24828(8) 0.00546(17) Uani 1 1 d .
P12 P -0.03521(9) 0.70646(8) 0.17018(8) 0.00568(18) Uani 1 1 d .
F1 F 0.2490(2) 0.6744(2) 0.2311(2) 0.0089(4) Uani 1 1 d .
F2 F 0.2527(2) 0.8597(2) 0.2736(2) 0.0085(4) Uani 1 1 d .
O3 O 0.4201(3) 0.7868(3) 0.0850(2) 0.0089(5) Uani 1 1 d .
O4 O 0.3308(3) 0.6477(3) 0.4093(2) 0.0096(5) Uani 1 1 d .
O5 O 0.5225(3) 0.7652(3) 0.2569(2) 0.0103(5) Uani 1 1 d .
O6 O 0.5117(3) 0.5585(3) 0.2143(3) 0.0116(5) Uani 1 1 d .
O7 O -0.1071(3) 1.1779(3) 0.1683(2) 0.0100(5) Uani 1 1 d .
O8 O -0.3263(3) 1.2300(3) 0.0561(2) 0.0089(5) Uani 1 1 d .
O9 O -0.0885(3) 1.3277(3) -0.0721(2) 0.0105(5) Uani 1 1 d .
O10 O -0.2926(3) 1.4163(3) 0.1156(3) 0.0156(6) Uani 1 1 d .
O11 O -0.0142(3) 0.9770(2) 0.2888(2) 0.0084(5) Uani 1 1 d .
O12 O 0.1705(3) 0.8871(3) 0.0945(2) 0.0087(5) Uani 1 1 d .
O13 O -0.0182(3) 0.7639(3) 0.2488(2) 0.0093(5) Uani 1 1 d .
O14 O 0.0808(3) 0.7519(3) 0.4193(2) 0.0091(5) Uani 1 1 d .
O15 O 0.1757(3) 0.7524(3) 0.5668(2) 0.0109(5) Uani 1 1 d .
O16 O 0.4338(3) 0.8254(3) 0.4503(2) 0.0106(5) Uani 1 1 d .
O17 O 0.3995(3) 0.6469(3) 0.6740(3) 0.0130(6) Uani 1 1 d .
O18 O 0.2531(3) 0.9060(3) 0.6479(3) 0.0128(6) Uani 1 1 d .
O19 O -0.1712(3) 1.0056(3) 0.1803(3) 0.0117(5) Uani 1 1 d .
O20 O -0.3510(3) 1.0356(2) 0.0598(2) 0.0090(5) Uani 1 1 d .
O21 O -0.1535(3) 0.7907(2) 0.1210(3) 0.0098(5) Uani 1 1 d .
O22 O -0.3915(3) 0.8967(3) 0.3001(3) 0.0135(6) Uani 1 1 d .
O23 O -0.0641(3) 0.5879(2) 0.2384(2) 0.0099(5) Uani 1 1 d .
O24 O -0.3403(3) 0.6787(3) 0.3965(3) 0.0131(6) Uani 1 1 d .
O25 O -0.1505(3) 0.4346(3) 0.4455(2) 0.0105(5) Uani 1 1 d .
O26 O -0.2655(3) 0.4960(3) 0.2530(3) 0.0172(6) Uani 1 1 d .
C1 C 0.0889(6) 1.2741(8) 0.2046(6) 0.0439(17) Uani 1 1 d .
H1 H 0.0051 1.3033 0.2563 0.053 Uiso 1 1 calc R
N1 N 0.1584(9) 1.1569(8) 0.2239(7) 0.072(3) Uani 1 1 d .
H1A H 0.1264 1.1067 0.2839 0.087 Uiso 1 1 calc R
C5 C 0.2829(10) 1.1156(6) 0.1468(9) 0.055(2) Uani 1 1 d .
H5 H 0.3325 1.0329 0.1578 0.066 Uiso 1 1 calc R
C2 C 0.1393(6) 1.3521(5) 0.1097(6) 0.0366(14) Uani 1 1 d .
H2 H 0.0914 1.435 0.0942 0.044 Uiso 1 1 calc R
C4 C 0.3298(6) 1.1928(7) 0.0596(5) 0.0413(17) Uani 1 1 d .
H4 H 0.4163 1.1656 0.0105 0.05 Uiso 1 1 calc R
C3 C 0.2617(7) 1.3048(7) 0.0388(5) 0.0475(19) Uani 1 1 d .
H3 H 0.2975 1.3563 -0.0281 0.057 Uiso 1 1 calc R
C7 C -0.6294(7) 1.1620(6) 0.3807(7) 0.0407(16) Uani 1 1 d .
H7 H -0.5691 1.0829 0.3847 0.049 Uiso 1 1 calc R
C9 C -0.8338(7) 1.2911(10) 0.4537(6) 0.059(3) Uani 1 1 d .
H9 H -0.9194 1.3012 0.5069 0.07 Uiso 1 1 calc R
C6 C -0.5991(7) 1.2585(11) 0.2932(6) 0.059(3) Uani 1 1 d .
H6 H -0.5169 1.2458 0.2353 0.071 Uiso 1 1 calc R
C8 C -0.7507(8) 1.1885(9) 0.4599(6) 0.055(2) Uani 1 1 d .
H8 H -0.7727 1.1262 0.5221 0.066 Uiso 1 1 calc R
N2 N -0.6873(12) 1.3684(9) 0.2926(9) 0.095(4) Uani 1 1 d .
H2A H -0.6703 1.4304 0.2396 0.114 Uiso 1 1 calc R
C10 C -0.8098(10) 1.3814(9) 0.3807(11) 0.072(3) Uani 1 1 d .
H10 H -0.8734 1.4585 0.3842 0.086 Uiso 1 1 calc R
O31 O 0.0894(10) 1.0300(7) 0.4524(7) 0.0335(19) Uani 0.5 1 d P
O32 O -0.4336(13) 1.5253(11) -0.0594(10) 0.059(3) Uani 0.5 1 d P

loop_
_atom_site_aniso_label
_atom_site_aniso_U_11
_atom_site_aniso_U_22
_atom_site_aniso_U_33
_atom_site_aniso_U_23
_atom_site_aniso_U_13
_atom_site_aniso_U_12
Ga1 0.00428(18) 0.00686(19) 0.00328(18) -0.00082(14) -0.00094(13) 0.00063(14)
Ga2 0.00713(18) 0.00536(18) 0.00316(18) -0.00125(14) 0.00044(14) -0.00109(14)
Ga3 0.00433(18) 0.00593(18) 0.00308(18) -0.00088(14) -0.00094(14) 0.00058(14)
Ga4 0.00601(18) 0.00540(18) 0.00363(18) -0.00130(14) 0.00080(14) -0.00057(14)
Ga5 0.00647(18) 0.00465(18) 0.00340(18) -0.00068(14) -0.00098(14) -0.00145(14)
Ga6 0.00695(18) 0.00490(18) 0.00536(19) 0.00036(14) -0.00223(14) -0.00161(14)
P7 0.0049(4) 0.0067(4) 0.0030(4) 0.0005(3) -0.0010(3) -0.0006(3)
P8 0.0056(4) 0.0047(4) 0.0037(4) -0.0011(3) 0.0006(3) -0.0007(3)
P9 0.0054(4) 0.0076(4) 0.0032(4) 0.0001(3) -0.0013(3) -0.0008(3)
P10 0.0060(4) 0.0043(4) 0.0049(4) -0.0023(3) -0.0017(3) 0.0008(3)
P11 0.0057(4) 0.0036(4) 0.0060(4) -0.0019(3) -0.0017(3) 0.0004(3)
P12 0.0060(4) 0.0045(4) 0.0043(4) -0.0018(3) 0.0008(3) -0.0007(3)
F1 0.0077(10) 0.0089(10) 0.0084(10) -0.0028(8) -0.0023(8) -0.0001(8)
F2 0.0064(9) 0.0101(10) 0.0072(10) -0.0027(8) -0.0019(8) -0.0002(8)
O3 0.0069(11) 0.0114(12) 0.0043(11) 0.0002(10) -0.0012(9) -0.0005(10)
O4 0.0049(11) 0.0139(13) 0.0044(11) 0.0001(10) -0.0012(9) 0.0009(10)
O5 0.0074(12) 0.0165(13) 0.0068(12) -0.0035(10) -0.0010(9) -0.0036(10)
O6 0.0097(12) 0.0099(12) 0.0103(13) -0.0024(10) -0.0031(10) 0.0024(10)
O7 0.0115(12) 0.0093(12) 0.0097(13) 0.0018(10) -0.0052(10) -0.0047(10)
O8 0.0079(12) 0.0100(12) 0.0083(12) -0.0038(10) -0.0001(10) -0.0028(10)
O9 0.0098(12) 0.0097(12) 0.0065(12) -0.0017(10) 0.0035(10) -0.0028(10)
O10 0.0217(15) 0.0095(13) 0.0088(13) -0.0066(11) 0.0003(11) 0.0017(11)
O11 0.0088(12) 0.0067(11) 0.0086(12) -0.0024(10) -0.0052(10) 0.0019(10)
O12 0.0056(11) 0.0118(12) 0.0027(11) 0.0016(9) -0.0008(9) 0.0004(10)
O13 0.0088(12) 0.0111(12) 0.0078(12) -0.0041(10) -0.0011(10) -0.0021(10)
O14 0.0051(11) 0.0135(13) 0.0042(11) 0.0010(10) -0.0020(9) 0.0002(10)
O15 0.0075(12) 0.0158(13) 0.0092(13) -0.0076(11) -0.0008(10) -0.0007(10)
O16 0.0115(12) 0.0099(12) 0.0064(12) -0.0031(10) 0.0038(10) -0.0042(10)
O17 0.0118(13) 0.0122(13) 0.0101(13) 0.0042(11) -0.0029(10) -0.0042(11)
O18 0.0101(12) 0.0105(13) 0.0136(14) -0.0088(11) 0.0044(10) -0.0012(10)
O19 0.0165(13) 0.0087(12) 0.0123(13) -0.0020(10) -0.0061(11) -0.0047(11)
O20 0.0105(12) 0.0084(12) 0.0080(12) 0.0025(10) -0.0052(10) -0.0038(10)
O21 0.0090(12) 0.0084(12) 0.0120(13) -0.0061(10) -0.0058(10) 0.0030(10)
O22 0.0178(14) 0.0118(13) 0.0074(12) -0.0042(10) 0.0067(11) -0.0090(11)
O23 0.0083(12) 0.0059(12) 0.0107(13) -0.0026(10) 0.0035(10) -0.0023(10)
O24 0.0113(13) 0.0129(13) 0.0087(13) -0.0043(11) -0.0036(10) 0.0051(11)
O25 0.0105(12) 0.0092(12) 0.0091(12) 0.0047(10) -0.0044(10) -0.0041(10)
O26 0.0179(15) 0.0154(14) 0.0239(16) -0.0059(12) -0.0126(13) -0.0032(12)
C1 0.023(3) 0.080(5) 0.033(3) -0.025(3) 0.007(2) -0.023(3)
N1 0.106(7) 0.087(6) 0.058(4) 0.044(4) -0.051(5) -0.085(6)
C5 0.077(6) 0.020(3) 0.092(7) -0.009(3) -0.064(5) -0.004(3)
C2 0.035(3) 0.017(2) 0.046(4) -0.008(2) -0.009(3) 0.002(2)
C4 0.028(3) 0.055(4) 0.025(3) -0.025(3) -0.008(2) 0.018(3)
C3 0.045(4) 0.050(4) 0.020(3) 0.013(3) 0.003(3) -0.015(3)
C7 0.033(3) 0.035(3) 0.064(5) -0.029(3) -0.025(3) 0.005(3)
C9 0.023(3) 0.105(7) 0.026(3) -0.028(4) -0.009(2) 0.016(4)
C6 0.025(3) 0.130(9) 0.030(3) -0.025(4) 0.009(3) -0.040(4)
C8 0.042(4) 0.093(7) 0.027(3) 0.022(4) -0.017(3) -0.038(4)
N2 0.145(9) 0.086(6) 0.107(7) 0.066(6) -0.102(7) -0.097(7)
C10 0.066(6) 0.055(5) 0.116(9) -0.054(6) -0.065(6) 0.025(5)
O31 0.050(5) 0.024(4) 0.022(4) -0.006(3) -0.010(4) -0.006(4)
O32 0.066(8) 0.066(8) 0.044(6) 0.012(5) -0.030(5) -0.023(6)

loop_
_atom_type_symbol
_atom_type_description
_atom_type_scat_dispersion_real
_atom_type_scat_dispersion_imag
_atom_type_scat_source
C C 0.0033 0.0016 'International Tables Vol C Tables 4.2.6.8 and 6.1.1.4'
H H 0 0 'International Tables Vol C Tables 4.2.6.8 and 6.1.1.4'
N N 0.0061 0.0033 'International Tables Vol C Tables 4.2.6.8 and 6.1.1.4'
O O 0.0106 0.006 'International Tables Vol C Tables 4.2.6.8 and 6.1.1.4'
P P 0.1023 0.0942 'International Tables Vol C Tables 4.2.6.8 and 6.1.1.4'
Ga Ga 0.2307 1.6083 'International Tables Vol C Tables 4.2.6.8 and 6.1.1.4'
F F 0.0171 0.0103 'International Tables Vol C Tables 4.2.6.8 and 6.1.1.4'

loop_
_geom_angle_atom_site_label_1
_geom_angle_atom_site_label_2
_geom_angle_atom_site_label_3
_geom_angle
_geom_angle_site_symmetry_1
_geom_angle_site_symmetry_3
O6 Ga1 O5 97.69(14) . .
O6 Ga1 O4 95.17(13) . .
O5 Ga1 O4 96.48(13) . .
O6 Ga1 O3 93.53(13) . .
O5 Ga1 O3 91.20(12) . .
O4 Ga1 O3 167.52(12) . .
O6 Ga1 F1 90.36(12) . .
O5 Ga1 F1 171.39(11) . .
O4 Ga1 F1 85.79(11) . .
O3 Ga1 F1 85.23(11) . .
O6 Ga1 F2 170.89(12) . .
O5 Ga1 F2 91.27(12) . .
O4 Ga1 F2 85.45(11) . .
O3 Ga1 F2 84.56(11) . .
F1 Ga1 F2 80.61(10) . .
O6 Ga1 Ga3 130.65(10) . .
O5 Ga1 Ga3 131.47(9) . .
O4 Ga1 Ga3 84.61(9) . .
O3 Ga1 Ga3 82.93(9) . .
F1 Ga1 Ga3 40.32(7) . .
F2 Ga1 Ga3 40.29(7) . .
O9 Ga2 O10 102.75(14) . .
O9 Ga2 O8 116.19(14) . .
O10 Ga2 O8 103.38(15) . .
O9 Ga2 O7 111.90(14) . .
O10 Ga2 O7 106.17(14) . .
O8 Ga2 O7 114.73(13) . .
O13 Ga3 O11 97.87(12) . .
O13 Ga3 O12 97.76(13) . .
O11 Ga3 O12 94.85(12) . .
O13 Ga3 O14 91.00(12) . .
O11 Ga3 O14 92.03(12) . .
O12 Ga3 O14 168.00(12) . .
O13 Ga3 F2 169.73(11) . .
O11 Ga3 F2 91.18(11) . .
O12 Ga3 F2 86.23(11) . .
O14 Ga3 F2 83.81(11) . .
O13 Ga3 F1 90.20(11) . .
O11 Ga3 F1 171.59(11) . .
O12 Ga3 F1 86.36(11) . .
O14 Ga3 F1 85.43(11) . .
F2 Ga3 F1 80.58(10) . .
O13 Ga3 Ga1 130.07(9) . .
O11 Ga3 Ga1 131.77(9) . .
O12 Ga3 Ga1 84.78(9) . .
O14 Ga3 Ga1 83.31(8) . .
F2 Ga3 Ga1 40.60(7) . .
F1 Ga3 Ga1 39.99(7) . .
O16 Ga4 O15 117.79(14) . .
O16 Ga4 O17 111.43(14) . .
O15 Ga4 O17 109.74(14) . .
O16 Ga4 O18 100.77(13) . .
O15 Ga4 O18 108.50(14) . .
O17 Ga4 O18 107.82(15) . .
O19 Ga5 O20 103.85(13) . .
O19 Ga5 O22 111.69(14) . .
O20 Ga5 O22 109.53(14) . .
O19 Ga5 O21 107.52(14) . .
O20 Ga5 O21 113.79(13) . .
O22 Ga5 O21 110.31(14) . .
O26 Ga6 O24 115.53(15) . .
O26 Ga6 O25 110.08(15) . .
O24 Ga6 O25 110.50(14) . .
O26 Ga6 O23 104.36(15) . .
O24 Ga6 O23 114.09(14) . .
O25 Ga6 O23 101.21(13) . .
O4 P7 O14 116.73(16) . .
O4 P7 O25 110.10(17) . 2_566
O14 P7 O25 105.04(17) . 2_566
O4 P7 O15 107.87(17) . .
O14 P7 O15 108.81(17) . .
O25 P7 O15 107.99(17) 2_566 .
O5 P8 O16 114.21(17) . .
O5 P8 O22 109.05(18) . 1_655
O16 P8 O22 104.97(16) . 1_655
O5 P8 O24 110.46(18) . 1_655
O16 P8 O24 108.83(17) . 1_655
O22 P8 O24 109.09(19) 1_655 1_655
O12 P9 O3 115.86(16) . .
O12 P9 O8 108.89(17) . 2_575
O3 P9 O8 108.94(16) . 2_575
O12 P9 O20 110.12(16) . 2_575
O3 P9 O20 104.68(16) . 2_575
O8 P9 O20 108.07(16) 2_575 2_575
O6 P10 O26 113.06(18) . 1_655
O6 P10 O10 106.55(18) . 1_645
O26 P10 O10 106.1(2) 1_655 1_645
O6 P10 O17 109.92(17) . 2_666
O26 P10 O17 110.86(18) 1_655 2_666
O10 P10 O17 110.22(18) 1_645 2_666
O11 P11 O19 111.53(17) . .
O11 P11 O18 109.55(17) . 2_576
O19 P11 O18 109.26(18) . 2_576
O11 P11 O7 110.81(16) . .
O19 P11 O7 106.81(16) . .
O18 P11 O7 108.81(17) 2_576 .
O13 P12 O9 113.95(17) . 2_575
O13 P12 O23 109.36(17) . .
O9 P12 O23 105.15(16) 2_575 .
O13 P12 O21 110.03(16) . .
O9 P12 O21 109.47(17) 2_575 .
O23 P12 O21 108.67(17) . .
Ga1 F1 Ga3 99.69(11) . .
Ga3 F2 Ga1 99.11(11) . .
P9 O3 Ga1 127.65(17) . .
P7 O4 Ga1 126.81(17) . .
P8 O5 Ga1 137.20(18) . .
P10 O6 Ga1 146.6(2) . .
P11 O7 Ga2 124.63(18) . .
P9 O8 Ga2 128.79(17) 2_575 .
P12 O9 Ga2 147.85(19) 2_575 .
P10 O10 Ga2 139.1(2) 1_465 .
P11 O11 Ga3 132.10(18) . .
P9 O12 Ga3 126.49(16) . .
P12 O13 Ga3 139.58(18) . .
P7 O14 Ga3 127.80(17) . .
P7 O15 Ga4 124.15(17) . .
P8 O16 Ga4 147.30(19) . .
P10 O17 Ga4 137.0(2) 2_666 .
P11 O18 Ga4 130.67(19) 2_576 .
P11 O19 Ga5 152.6(2) . .
P9 O20 Ga5 125.28(18) 2_575 .
P12 O21 Ga5 124.56(18) . .
P8 O22 Ga5 129.79(19) 1_455 .
P12 O23 Ga6 132.43(18) . .
P8 O24 Ga6 132.3(2) 1_455 .
P7 O25 Ga6 131.95(19) 2_566 .
P10 O26 Ga6 153.7(2) 1_455 .
N1 C1 C2 120.1(6) . .
C1 N1 C5 119.1(6) . .
C4 C5 N1 119.2(6) . .
C3 C2 C1 117.2(6) . .
C3 C4 C5 121.9(7) . .
C4 C3 C2 122.4(6) . .
C8 C7 C6 116.3(7) . .
C8 C9 C10 123.4(8) . .
N2 C6 C7 119.3(7) . .
C9 C8 C7 122.8(7) . .
C6 N2 C10 117.7(7) . .
C9 C10 N2 120.1(8) . .

loop_
_geom_bond_atom_site_label_1
_geom_bond_atom_site_label_2
_geom_bond_distance
_geom_bond_site_symmetry_2
Ga1 O6 1.878(3) .
Ga1 O5 1.904(3) .
Ga1 O4 1.942(3) .
Ga1 O3 1.949(3) .
Ga1 F1 1.960(2) .
Ga1 F2 1.982(2) .
Ga1 Ga3 3.0068(13) .
Ga2 O9 1.811(3) .
Ga2 O10 1.813(3) .
Ga2 O8 1.823(3) .
Ga2 O7 1.838(3) .
Ga3 O13 1.905(3) .
Ga3 O11 1.908(3) .
Ga3 O12 1.933(3) .
Ga3 O14 1.952(3) .
Ga3 F2 1.969(2) .
Ga3 F1 1.974(2) .
Ga4 O16 1.811(3) .
Ga4 O15 1.821(3) .
Ga4 O17 1.827(3) .
Ga4 O18 1.830(3) .
Ga5 O19 1.796(3) .
Ga5 O20 1.817(3) .
Ga5 O22 1.821(3) .
Ga5 O21 1.823(3) .
Ga6 O26 1.800(3) .
Ga6 O24 1.808(3) .
Ga6 O25 1.818(3) .
Ga6 O23 1.825(3) .
P7 O4 1.521(3) .
P7 O14 1.529(3) .
P7 O25 1.548(3) 2_566
P7 O15 1.553(3) .
P8 O5 1.512(3) .
P8 O16 1.527(3) .
P8 O22 1.539(3) 1_655
P8 O24 1.546(3) 1_655
P9 O12 1.525(3) .
P9 O3 1.533(3) .
P9 O8 1.555(3) 2_575
P9 O20 1.560(3) 2_575
P10 O6 1.515(3) .
P10 O26 1.522(3) 1_655
P10 O10 1.534(3) 1_645
P10 O17 1.538(3) 2_666
P11 O11 1.514(3) .
P11 O19 1.518(3) .
P11 O18 1.536(3) 2_576
P11 O7 1.549(3) .
P12 O13 1.512(3) .
P12 O9 1.524(3) 2_575
P12 O23 1.540(3) .
P12 O21 1.550(3) .
O8 P9 1.555(3) 2_575
O9 P12 1.524(3) 2_575
O10 P10 1.534(3) 1_465
O17 P10 1.538(3) 2_666
O18 P11 1.536(3) 2_576
O20 P9 1.560(3) 2_575
O22 P8 1.539(3) 1_455
O24 P8 1.546(3) 1_455
O25 P7 1.548(3) 2_566
O26 P10 1.522(3) 1_455
C1 N1 1.346(12) .
C1 C2 1.380(10) .
N1 C5 1.407(13) .
C5 C4 1.312(12) .
C2 C3 1.374(9) .
C4 C3 1.293(10) .
C7 C8 1.369(10) .
C7 C6 1.408(12) .
C9 C8 1.252(13) .
C9 C10 1.257(15) .
C6 N2 1.339(14) .
N2 C10 1.425(16) .
